data_7229001
loop_
_publ_author_name
'Ma, Yan'
'Yang, Yong-Sheng'
'Jiang, Yu-Han'
'Li, Yue-Xue'
'Liu, Min'
'Li, Zhong-Feng'
'Han, Hong-Liang'
'Yang, Yu-Ping'
'Xin, Xiu-Lan'
'Jin, Qiong-Hua'

_publ_section_title
;
 Lanthanide contraction and chelating effect on a new family of lanthanide
 complexes with tetrakis(O-isopropyl)methyle-nediphosphonate: synthesis,
 structures and terahertz time-domain spectroscopy
;
_journal_issue 66
_journal_name_full 'RSC Adv.'
_journal_page_first 41651
_journal_paper_doi 10.1039/C7RA07888A
_journal_volume 7
_journal_year 2017
_chemical_formula_sum 'C52 H132 Cl4 O31 P8 Pr2'
_chemical_formula_weight 1924.96
_chemical_name_systematic
; 
 ? 
;
_space_group_IT_number 2
_symmetry_cell_setting triclinic
_symmetry_space_group_name_Hall '-P 1'
_symmetry_space_group_name_H-M 'P -1'
_atom_sites_solution_hydrogens geom
_atom_sites_solution_primary direct
_atom_sites_solution_secondary difmap
_audit_creation_method SHELXL-97
_audit_update_record
;
2017-07-07 deposited with the CCDC.
2017-08-18 downloaded from the CCDC.
;
_cell_angle_alpha 97.4780(10)
_cell_angle_beta 94.5400(10)
_cell_angle_gamma 108.099(2)
_cell_formula_units_Z 2
_cell_length_a 12.3732(14)
_cell_length_b 15.0540(18)
_cell_length_c 29.867(3)
_cell_measurement_reflns_used 7240
_cell_measurement_temperature 298(2)
_cell_measurement_theta_max 25.868
_cell_measurement_theta_min 2.541
_cell_volume 5200.6(10)
_computing_cell_refinement 'Bruker SMART'
_computing_data_collection 'Bruker SMART'
_computing_data_reduction 'Bruker SAINT'
_computing_molecular_graphics 'Bruker SHELXTL'
_computing_publication_material 'Bruker SHELXTL'
_computing_structure_refinement 'SHELXL-97 (Sheldrick, 1997)'
_computing_structure_solution 'SHELXS-97 (Sheldrick, 1990)'
_diffrn_ambient_temperature 298(2)
_diffrn_measured_fraction_theta_full 0.980
_diffrn_measured_fraction_theta_max 0.980
_diffrn_measurement_device_type 'CCD area detector'
_diffrn_measurement_method 'phi and omega scans'
_diffrn_radiation_monochromator graphite
_diffrn_radiation_source 'fine-focus sealed tube'
_diffrn_radiation_type MoK\a
_diffrn_radiation_wavelength 0.71073
_diffrn_reflns_av_R_equivalents 0.0311
_diffrn_reflns_av_sigmaI/netI 0.0881
_diffrn_reflns_limit_h_max 12
_diffrn_reflns_limit_h_min -14
_diffrn_reflns_limit_k_max 17
_diffrn_reflns_limit_k_min -17
_diffrn_reflns_limit_l_max 35
_diffrn_reflns_limit_l_min -23
_diffrn_reflns_number 26047
_diffrn_reflns_theta_full 25.02
_diffrn_reflns_theta_max 25.02
_diffrn_reflns_theta_min 2.54
_exptl_absorpt_coefficient_mu 1.211
_exptl_absorpt_correction_T_max 0.7053
_exptl_absorpt_correction_T_min 0.6431
_exptl_absorpt_correction_type multi-scan
_exptl_absorpt_process_details sadabs
_exptl_crystal_density_diffrn 1.229
_exptl_crystal_density_method 'not measured'
_exptl_crystal_description block
_exptl_crystal_F_000 1996
_exptl_crystal_size_max 0.40
_exptl_crystal_size_mid 0.34
_exptl_crystal_size_min 0.31
_platon_squeeze_details
;
;
_refine_diff_density_max 2.281
_refine_diff_density_min -1.278
_refine_diff_density_rms 0.109
_refine_ls_extinction_method none
_refine_ls_goodness_of_fit_ref 1.018
_refine_ls_hydrogen_treatment mixed
_refine_ls_matrix_type full
_refine_ls_number_parameters 1037
_refine_ls_number_reflns 18018
_refine_ls_number_restraints 0
_refine_ls_restrained_S_all 1.018
_refine_ls_R_factor_all 0.1102
_refine_ls_R_factor_gt 0.0629
_refine_ls_shift/su_max 0.001
_refine_ls_shift/su_mean 0.000
_refine_ls_structure_factor_coef Fsqd
_refine_ls_weighting_details 'calc w=1/[\s^2^(Fo^2^)+(0.0917P)^2^+0.0000P] where P=(Fo^2^+2Fc^2^)/3'
_refine_ls_weighting_scheme calc
_refine_ls_wR_factor_gt 0.1575
_refine_ls_wR_factor_ref 0.1763
_reflns_number_gt 11173
_reflns_number_total 18018
_reflns_threshold_expression >2sigma(I)
_cod_data_source_file c7ra07888a2.cif
_cod_data_source_block 110722f
_cod_depositor_comments
;
The following automatic conversions were performed:

'_symmetry_cell_setting' value 'Triclinic' changed to 'triclinic'
according to
/home/data/users/saulius/crontab/automatic-downloads/rss-feeds/RSC/lib/dictionaries/cif_core.dic
dictionary named 'cif_core.dic' version 2.4.2 from 2011-04-26.

Automatic conversion script
Id: cif_fix_values 4973 2017-02-22 13:04:09Z antanas 
;
_cod_original_cell_volume 5200.5(10)
_cod_original_sg_symbol_H-M P-1
_cod_database_code 7229001

loop_
_symmetry_equiv_pos_as_xyz
'x, y, z'
'-x, -y, -z'

loop_
_atom_site_label
_atom_site_type_symbol
_atom_site_fract_x
_atom_site_fract_y
_atom_site_fract_z
_atom_site_U_iso_or_equiv
_atom_site_adp_type
_atom_site_occupancy
_atom_site_symmetry_multiplicity
_atom_site_calc_flag
_atom_site_refinement_flags
_atom_site_disorder_assembly
_atom_site_disorder_group
Pr1 Pr 0.76714(3) 0.00768(2) 0.585762(12) 0.03164(12) Uani 1 1 d . . .
Pr2 Pr 0.75133(5) 0.64749(4) 0.864088(18) 0.0776(2) Uani 1 1 d . . .
Cl1 Cl 0.86082(16) 0.03508(13) 0.68064(6) 0.0509(5) Uani 1 1 d . . .
Cl2 Cl 0.7030(3) 0.6762(2) 0.77325(10) 0.1137(10) Uani 1 1 d . A .
Cl3 Cl 0.05162(19) 0.17090(12) 0.50335(7) 0.0632(6) Uani 1 1 d . . .
Cl4 Cl 0.63760(19) 0.96807(16) 0.43078(8) 0.0732(6) Uani 1 1 d . . .
O1 O 0.6780(4) 0.1188(3) 0.62064(15) 0.0391(11) Uani 1 1 d . . .
O2 O 0.6311(4) 0.2002(3) 0.69259(17) 0.0552(14) Uani 1 1 d . . .
O3 O 0.6841(4) 0.2917(3) 0.63073(17) 0.0507(13) Uani 1 1 d . . .
O4 O 0.9113(4) 0.1698(3) 0.60177(14) 0.0400(11) Uani 1 1 d . . .
O5 O 0.9627(5) 0.3497(3) 0.61737(19) 0.0613(15) Uani 1 1 d . . .
O6 O 1.0692(4) 0.2708(4) 0.66270(19) 0.0664(15) Uani 1 1 d . . .
O7 O 0.8060(4) -0.1401(3) 0.59465(14) 0.0395(11) Uani 1 1 d . . .
O8 O 0.9112(5) -0.2159(4) 0.6445(2) 0.0682(16) Uani 1 1 d . . .
O9 O 0.7317(5) -0.3156(3) 0.59651(18) 0.0619(15) Uani 1 1 d . . .
O10 O 0.6114(4) -0.0940(3) 0.62425(15) 0.0435(11) Uani 1 1 d . . .
O11 O 0.4945(5) -0.2649(4) 0.62556(19) 0.0644(15) Uani 1 1 d . . .
O12 O 0.5378(5) -0.1440(4) 0.69557(18) 0.0621(15) Uani 1 1 d . . .
O13 O 0.7859(4) 0.0981(3) 0.51788(16) 0.0519(13) Uani 1 1 d . . .
H13F H 0.8560 0.1166 0.5135 0.062 Uiso 1 1 d R . .
H13G H 0.7467 0.0625 0.4938 0.062 Uiso 1 1 d R . .
O14 O 0.5714(4) -0.0252(4) 0.54205(15) 0.0591(14) Uani 1 1 d . . .
H14E H 0.5812 -0.0251 0.5142 0.071 Uiso 1 1 d R . .
H14F H 0.5127 -0.0089 0.5465 0.071 Uiso 1 1 d R . .
O15 O 0.7247(5) -0.1141(3) 0.51186(16) 0.0570(14) Uani 1 1 d . . .
H15C H 0.7843 -0.1285 0.5066 0.068 Uiso 1 1 d R . .
H15D H 0.7035 -0.0921 0.4891 0.068 Uiso 1 1 d R . .
O16 O 0.9634(4) 0.0125(3) 0.56517(15) 0.0462(12) Uani 1 1 d . . .
H16F H 0.9871 0.0576 0.5502 0.055 Uiso 1 1 d R . .
H16G H 0.9579 -0.0391 0.5482 0.055 Uiso 1 1 d R . .
O17 O 0.9210(5) 0.7778(4) 0.85608(18) 0.0752(17) Uani 1 1 d . A .
O18 O 1.1172(6) 0.9050(5) 0.8659(2) 0.097(2) Uani 1 1 d . A .
O19 O 0.9518(6) 0.9553(4) 0.8599(2) 0.0836(19) Uani 1 1 d . A .
O20 O 0.7816(6) 0.7736(5) 0.9291(2) 0.102(2) Uani 1 1 d . A .
O21 O 0.8128(7) 0.9502(5) 0.9451(2) 0.102(2) Uani 1 1 d . A .
O22 O 0.8702(6) 0.8731(5) 1.0060(2) 0.100(2) Uani 1 1 d . A .
O23 O 0.5945(6) 0.5002(5) 0.8328(2) 0.103(2) Uani 1 1 d . A .
O24 O 0.5319(7) 0.3205(5) 0.8093(3) 0.110(3) Uani 1 1 d . A .
O25 O 0.4436(7) 0.4158(6) 0.7635(3) 0.118(3) Uani 1 1 d . A .
O26 O 0.8358(5) 0.5444(4) 0.82029(18) 0.0627(14) Uani 1 1 d . A .
O27 O 0.8167(6) 0.3686(4) 0.8019(2) 0.0783(18) Uani 1 1 d . A .
O28 O 0.8843(5) 0.4732(4) 0.74644(18) 0.0634(15) Uani 1 1 d . A .
O29 O 0.894(3) 0.618(2) 0.9198(11) 0.118(8) Uani 0.57(4) 1 d P A 1
H29K H 0.8783 0.5867 0.9416 0.141 Uiso 0.57(4) 1 d PR A 1
H29L H 0.9623 0.6557 0.9265 0.141 Uiso 0.57(4) 1 d PR A 1
O30 O 0.635(3) 0.5799(15) 0.9253(6) 0.144(13) Uani 0.57(4) 1 d P A 1
H30I H 0.5750 0.5323 0.9163 0.173 Uiso 0.57(4) 1 d PR A 1
O31 O 0.5768(19) 0.7146(16) 0.8573(7) 0.104(6) Uani 0.57(4) 1 d P A 1
H31C H 0.5126 0.6782 0.8622 0.125 Uiso 0.57(4) 1 d PR A 1
O29' O 0.950(3) 0.646(2) 0.9120(13) 0.096(9) Uani 0.43(4) 1 d P A 2
H29M H 0.9347 0.6189 0.9350 0.115 Uiso 0.43(4) 1 d PR A 2
H29N H 1.0066 0.6326 0.9018 0.115 Uiso 0.43(4) 1 d PR A 2
O30' O 0.718(4) 0.5425(19) 0.9297(7) 0.127(13) Uani 0.43(4) 1 d P A 2
H30L H 0.7795 0.5493 0.9467 0.153 Uiso 0.43(4) 1 d PR A 2
O31' O 0.566(2) 0.671(3) 0.8769(15) 0.128(14) Uani 0.43(4) 1 d P A 2
H31F H 0.5541 0.6843 0.9043 0.153 Uiso 0.43(4) 1 d PR A 2
P1 P 0.70481(15) 0.20889(11) 0.65214(6) 0.0377(4) Uani 1 1 d . . .
P2 P 0.95061(16) 0.25522(12) 0.63620(7) 0.0450(5) Uani 1 1 d . . .
P3 P 0.79406(17) -0.21391(12) 0.62278(6) 0.0429(5) Uani 1 1 d . . .
P4 P 0.58601(16) -0.17150(13) 0.65067(6) 0.0428(4) Uani 1 1 d . . .
P5 P 0.9922(2) 0.87622(18) 0.87614(8) 0.0675(6) Uani 1 1 d . . .
P6 P 0.8537(2) 0.86639(19) 0.95329(8) 0.0784(8) Uani 1 1 d . . .
P7 P 0.5565(2) 0.4200(2) 0.79509(11) 0.0979(10) Uani 1 1 d . . .
P8 P 0.80737(19) 0.45947(14) 0.78509(7) 0.0533(5) Uani 1 1 d . . .
C1 C 0.8533(6) 0.2563(5) 0.6769(2) 0.0448(17) Uani 1 1 d . . .
H1A H 0.8689 0.3209 0.6919 0.054 Uiso 1 1 calc R . .
H1B H 0.8663 0.2195 0.6999 0.054 Uiso 1 1 calc R . .
C2 C 0.5783(7) 0.1108(5) 0.7085(3) 0.061(2) Uani 1 1 d . . .
H2 H 0.5927 0.0590 0.6892 0.073 Uiso 1 1 calc R . .
C3 C 0.6297(10) 0.1197(7) 0.7550(4) 0.102(4) Uani 1 1 d . . .
H3A H 0.7079 0.1214 0.7551 0.153 Uiso 1 1 calc R . .
H3B H 0.5878 0.0665 0.7682 0.153 Uiso 1 1 calc R . .
H3C H 0.6273 0.1771 0.7725 0.153 Uiso 1 1 calc R . .
C4 C 0.4527(10) 0.0957(8) 0.7046(4) 0.117(4) Uani 1 1 d . . .
H4A H 0.4402 0.1533 0.7171 0.175 Uiso 1 1 calc R . .
H4B H 0.4165 0.0463 0.7212 0.175 Uiso 1 1 calc R . .
H4C H 0.4206 0.0779 0.6732 0.175 Uiso 1 1 calc R . .
C5 C 0.5749(7) 0.2756(6) 0.6018(3) 0.063(2) Uani 1 1 d . . .
H5 H 0.5187 0.2172 0.6074 0.076 Uiso 1 1 calc R . .
C6 C 0.5340(9) 0.3570(7) 0.6167(4) 0.100(3) Uani 1 1 d . . .
H6A H 0.5389 0.3680 0.6493 0.150 Uiso 1 1 calc R . .
H6B H 0.4559 0.3427 0.6036 0.150 Uiso 1 1 calc R . .
H6C H 0.5810 0.4127 0.6066 0.150 Uiso 1 1 calc R . .
C7 C 0.5928(9) 0.2638(7) 0.5528(3) 0.090(3) Uani 1 1 d . . .
H7A H 0.6503 0.3195 0.5471 0.135 Uiso 1 1 calc R . .
H7B H 0.5222 0.2547 0.5341 0.135 Uiso 1 1 calc R . .
H7C H 0.6175 0.2097 0.5456 0.135 Uiso 1 1 calc R . .
C8 C 1.0175(8) 0.3713(6) 0.5761(3) 0.069(3) Uani 1 1 d . . .
H8 H 1.0548 0.3238 0.5678 0.083 Uiso 1 1 calc R . .
C9 C 0.9287(10) 0.3626(8) 0.5373(4) 0.104(4) Uani 1 1 d . . .
H9A H 0.8983 0.4139 0.5426 0.156 Uiso 1 1 calc R . .
H9B H 0.8680 0.3035 0.5350 0.156 Uiso 1 1 calc R . .
H9C H 0.9628 0.3648 0.5095 0.156 Uiso 1 1 calc R . .
C10 C 1.1070(11) 0.4630(8) 0.5890(4) 0.131(5) Uani 1 1 d . . .
H10A H 1.1349 0.4858 0.5621 0.197 Uiso 1 1 calc R . .
H10B H 1.1689 0.4564 0.6083 0.197 Uiso 1 1 calc R . .
H10C H 1.0762 0.5072 0.6050 0.197 Uiso 1 1 calc R . .
C11 C 1.1270(8) 0.1977(6) 0.6596(3) 0.070(2) Uani 1 1 d . . .
H11 H 1.0706 0.1358 0.6469 0.084 Uiso 1 1 calc R . .
C12 C 1.2184(9) 0.2211(8) 0.6297(4) 0.101(3) Uani 1 1 d . . .
H12A H 1.1849 0.2207 0.5995 0.152 Uiso 1 1 calc R . .
H12B H 1.2574 0.1750 0.6288 0.152 Uiso 1 1 calc R . .
H12C H 1.2720 0.2828 0.6414 0.152 Uiso 1 1 calc R . .
C13 C 1.1725(10) 0.1963(8) 0.7083(4) 0.111(4) Uani 1 1 d . . .
H13A H 1.2324 0.2549 0.7199 0.167 Uiso 1 1 calc R . .
H13B H 1.2024 0.1446 0.7087 0.167 Uiso 1 1 calc R . .
H13C H 1.1115 0.1884 0.7269 0.167 Uiso 1 1 calc R . .
C14 C 0.7098(6) -0.2026(5) 0.6679(2) 0.0466(18) Uani 1 1 d . . .
H14A H 0.7573 -0.1545 0.6926 0.056 Uiso 1 1 calc R . .
H14B H 0.6852 -0.2621 0.6794 0.056 Uiso 1 1 calc R . .
C15 C 1.0219(9) -0.1383(8) 0.6469(4) 0.086(3) Uani 1 1 d . . .
H15 H 1.0090 -0.0829 0.6365 0.103 Uiso 1 1 calc R . .
C16 C 1.0697(12) -0.1158(10) 0.6943(5) 0.150(5) Uani 1 1 d . . .
H16A H 1.1282 -0.1445 0.6988 0.225 Uiso 1 1 calc R . .
H16B H 1.0103 -0.1397 0.7126 0.225 Uiso 1 1 calc R . .
H16C H 1.1024 -0.0483 0.7029 0.225 Uiso 1 1 calc R . .
C17 C 1.0898(12) -0.1759(10) 0.6173(5) 0.144(5) Uani 1 1 d . . .
H17A H 1.1636 -0.1290 0.6183 0.217 Uiso 1 1 calc R . .
H17B H 1.0516 -0.1923 0.5867 0.217 Uiso 1 1 calc R . .
H17C H 1.0994 -0.2314 0.6273 0.217 Uiso 1 1 calc R . .
C18 C 0.7694(8) -0.3461(5) 0.5533(3) 0.060(2) Uani 1 1 d . . .
H18 H 0.8361 -0.2948 0.5480 0.072 Uiso 1 1 calc R . .
C19 C 0.6771(10) -0.3643(8) 0.5150(4) 0.114(4) Uani 1 1 d . . .
H19A H 0.6188 -0.4235 0.5156 0.171 Uiso 1 1 calc R . .
H19B H 0.7086 -0.3670 0.4867 0.171 Uiso 1 1 calc R . .
H19C H 0.6443 -0.3142 0.5180 0.171 Uiso 1 1 calc R . .
C20 C 0.8071(11) -0.4304(7) 0.5601(4) 0.111(4) Uani 1 1 d . . .
H20A H 0.8811 -0.4089 0.5780 0.167 Uiso 1 1 calc R . .
H20B H 0.8116 -0.4638 0.5310 0.167 Uiso 1 1 calc R . .
H20C H 0.7527 -0.4720 0.5755 0.167 Uiso 1 1 calc R . .
C21 C 0.4410(9) -0.2785(7) 0.5790(3) 0.079(3) Uani 1 1 d . . .
H21 H 0.4985 -0.2465 0.5606 0.095 Uiso 1 1 calc R . .
C22 C 0.3482(11) -0.2391(9) 0.5771(4) 0.122(4) Uani 1 1 d . . .
H22A H 0.3748 -0.1752 0.5932 0.182 Uiso 1 1 calc R . .
H22B H 0.2861 -0.2766 0.5910 0.182 Uiso 1 1 calc R . .
H22C H 0.3223 -0.2393 0.5460 0.182 Uiso 1 1 calc R . .
C23 C 0.4072(10) -0.3835(8) 0.5639(4) 0.123(4) Uani 1 1 d . . .
H23A H 0.4748 -0.4018 0.5630 0.185 Uiso 1 1 calc R . .
H23B H 0.3641 -0.4001 0.5341 0.185 Uiso 1 1 calc R . .
H23C H 0.3610 -0.4158 0.5850 0.185 Uiso 1 1 calc R . .
C24 C 0.4740(9) -0.2070(7) 0.7233(3) 0.077(3) Uani 1 1 d . . .
H24 H 0.4965 -0.2642 0.7194 0.093 Uiso 1 1 calc R . .
C25 C 0.3495(12) -0.2360(10) 0.7091(5) 0.150(6) Uani 1 1 d . . .
H25A H 0.3273 -0.1808 0.7072 0.225 Uiso 1 1 calc R . .
H25B H 0.3093 -0.2703 0.7311 0.225 Uiso 1 1 calc R . .
H25C H 0.3309 -0.2759 0.6799 0.225 Uiso 1 1 calc R . .
C26 C 0.5089(11) -0.1618(9) 0.7712(4) 0.126(4) Uani 1 1 d . . .
H26A H 0.5910 -0.1393 0.7773 0.189 Uiso 1 1 calc R . .
H26B H 0.4781 -0.2072 0.7906 0.189 Uiso 1 1 calc R . .
H26C H 0.4802 -0.1096 0.7770 0.189 Uiso 1 1 calc R . .
C27 C 0.9900(8) 0.8981(6) 0.9358(3) 0.070(2) Uani 1 1 d . A .
H27A H 1.0338 0.8637 0.9501 0.084 Uiso 1 1 calc R . .
H27B H 1.0283 0.9651 0.9467 0.084 Uiso 1 1 calc R . .
C28 C 1.1850(12) 0.8440(10) 0.8622(4) 0.107(4) Uani 1 1 d . . .
H28 H 1.1476 0.7847 0.8731 0.129 Uiso 0.54(7) 1 calc PR A 1
H28' H 1.1862 0.8169 0.8903 0.129 Uiso 0.46(7) 1 d PR A 2
C29 C 1.185(3) 0.827(5) 0.8108(13) 0.131(16) Uani 0.54(7) 1 d P A 1
H29A H 1.1149 0.7779 0.7977 0.196 Uiso 0.54(7) 1 d PR A 1
H29B H 1.2491 0.8077 0.8035 0.196 Uiso 0.54(7) 1 d PR A 1
H29C H 1.1886 0.8839 0.7987 0.196 Uiso 0.54(7) 1 d PR A 1
C30 C 1.306(3) 0.892(4) 0.887(2) 0.133(14) Uani 0.54(7) 1 d P A 1
H30A H 1.3428 0.9430 0.8715 0.200 Uiso 0.54(7) 1 d PR A 1
H30B H 1.3488 0.8477 0.8855 0.200 Uiso 0.54(7) 1 d PR A 1
H30C H 1.3047 0.9156 0.9181 0.200 Uiso 0.54(7) 1 d PR A 1
C31 C 0.9354(11) 0.9636(8) 0.8119(4) 0.098(3) Uani 1 1 d . . .
H31 H 0.9399 0.9070 0.7928 0.118 Uiso 1 1 calc R A .
C32 C 1.0273(14) 1.0515(11) 0.8029(5) 0.161(6) Uani 1 1 d . A .
H32A H 1.0051 1.1064 0.8115 0.242 Uiso 1 1 calc R . .
H32B H 1.0358 1.0451 0.7711 0.242 Uiso 1 1 calc R . .
H32C H 1.0988 1.0584 0.8203 0.242 Uiso 1 1 calc R . .
C33 C 0.8161(15) 0.9701(11) 0.8040(5) 0.168(6) Uani 1 1 d . A .
H33A H 0.7689 0.9356 0.8241 0.252 Uiso 1 1 calc R . .
H33B H 0.7837 0.9435 0.7730 0.252 Uiso 1 1 calc R . .
H33C H 0.8199 1.0353 0.8098 0.252 Uiso 1 1 calc R . .
C34 C 0.6934(14) 0.9423(12) 0.9480(5) 0.139(5) Uani 1 1 d . . .
H34 H 0.6471 0.8760 0.9469 0.166 Uiso 1 1 calc R A .
C35 C 0.6541(17) 0.9802(14) 0.9069(7) 0.209(8) Uani 1 1 d . A .
H35A H 0.7058 1.0424 0.9062 0.313 Uiso 1 1 calc R . .
H35B H 0.5783 0.9832 0.9091 0.313 Uiso 1 1 calc R . .
H35C H 0.6535 0.9388 0.8795 0.313 Uiso 1 1 calc R . .
C36 C 0.6850(16) 1.0020(13) 0.9922(7) 0.212(8) Uani 1 1 d . A .
H36A H 0.7186 0.9821 1.0175 0.318 Uiso 1 1 calc R . .
H36B H 0.6059 0.9937 0.9951 0.318 Uiso 1 1 calc R . .
H36C H 0.7252 1.0675 0.9917 0.318 Uiso 1 1 calc R . .
C37 C 0.8533(15) 0.7936(10) 1.0303(5) 0.124(4) Uani 1 1 d . . .
H37 H 0.8144 0.7317 1.0113 0.148 Uiso 0.60(5) 1 calc PR A 1
H37' H 0.8643 0.7393 1.0116 0.148 Uiso 0.40(5) 1 d PR A 2
C38 C 0.978(3) 0.809(3) 1.0489(15) 0.139(12) Uani 0.60(5) 1 d P A 1
H38A H 1.0159 0.7874 1.0251 0.208 Uiso 0.60(5) 1 calc PR A 1
H38B H 0.9790 0.7737 1.0734 0.208 Uiso 0.60(5) 1 calc PR A 1
H38C H 1.0161 0.8750 1.0598 0.208 Uiso 0.60(5) 1 calc PR A 1
C39 C 0.788(4) 0.819(3) 1.0689(15) 0.152(15) Uani 0.60(5) 1 d P A 1
H39A H 0.8418 0.8546 1.0948 0.227 Uiso 0.60(5) 1 calc PR A 1
H39B H 0.7390 0.7614 1.0770 0.227 Uiso 0.60(5) 1 calc PR A 1
H39C H 0.7426 0.8554 1.0590 0.227 Uiso 0.60(5) 1 calc PR A 1
C40 C 0.6635(7) 0.4245(6) 0.7581(3) 0.068(2) Uani 1 1 d . A .
H40A H 0.6457 0.3623 0.7399 0.082 Uiso 1 1 calc R . .
H40B H 0.6590 0.4682 0.7374 0.082 Uiso 1 1 calc R . .
C41 C 0.4652(14) 0.2911(12) 0.8459(5) 0.130(5) Uani 1 1 d . . .
H41 H 0.4345 0.3396 0.8594 0.156 Uiso 0.60(6) 1 calc PR A 1
H41' H 0.4897 0.3417 0.8724 0.156 Uiso 0.40(6) 1 d PR A 2
C42 C 0.370(3) 0.196(3) 0.8261(10) 0.143(16) Uani 0.60(6) 1 d P A 1
H42A H 0.3109 0.2087 0.8074 0.214 Uiso 0.60(6) 1 calc PR A 1
H42B H 0.3374 0.1660 0.8505 0.214 Uiso 0.60(6) 1 calc PR A 1
H42C H 0.4017 0.1557 0.8080 0.214 Uiso 0.60(6) 1 calc PR A 1
C43 C 0.546(3) 0.267(4) 0.8808(14) 0.146(14) Uani 0.60(6) 1 d P A 1
H43A H 0.5711 0.2173 0.8665 0.219 Uiso 0.60(6) 1 calc PR A 1
H43B H 0.5060 0.2465 0.9058 0.219 Uiso 0.60(6) 1 calc PR A 1
H43C H 0.6113 0.3222 0.8918 0.219 Uiso 0.60(6) 1 calc PR A 1
C44 C 0.4061(14) 0.4966(10) 0.7571(6) 0.128(5) Uani 1 1 d . . .
H44 H 0.4699 0.5563 0.7642 0.154 Uiso 0.49(8) 1 calc PR A 1
H44' H 0.4531 0.5519 0.7792 0.154 Uiso 0.51(8) 1 d PR A 2
C45 C 0.347(8) 0.482(4) 0.7097(17) 0.16(2) Uani 0.49(8) 1 d P A 1
H45A H 0.4022 0.4905 0.6886 0.242 Uiso 0.49(8) 1 calc PR A 1
H45B H 0.3073 0.5278 0.7078 0.242 Uiso 0.49(8) 1 calc PR A 1
H45C H 0.2923 0.4195 0.7023 0.242 Uiso 0.49(8) 1 calc PR A 1
C46 C 0.323(5) 0.487(3) 0.794(3) 0.15(2) Uani 0.49(8) 1 d P A 1
H46A H 0.2703 0.4238 0.7890 0.229 Uiso 0.49(8) 1 calc PR A 1
H46B H 0.2808 0.5308 0.7911 0.229 Uiso 0.49(8) 1 calc PR A 1
H46C H 0.3657 0.5018 0.8233 0.229 Uiso 0.49(8) 1 calc PR A 1
C47 C 0.9191(11) 0.3751(9) 0.8319(4) 0.101(4) Uani 1 1 d . . .
H47 H 0.9692 0.4409 0.8408 0.122 Uiso 1 1 calc R A .
C48 C 0.8700(16) 0.3341(13) 0.8727(6) 0.195(8) Uani 1 1 d . A .
H48A H 0.8262 0.3708 0.8860 0.292 Uiso 1 1 calc R . .
H48B H 0.9316 0.3358 0.8949 0.292 Uiso 1 1 calc R . .
H48C H 0.8214 0.2697 0.8631 0.292 Uiso 1 1 calc R . .
C49 C 0.9808(13) 0.3140(11) 0.8073(5) 0.158(6) Uani 1 1 d . A .
H49A H 0.9322 0.2491 0.8016 0.237 Uiso 1 1 calc R . .
H49B H 1.0504 0.3197 0.8258 0.237 Uiso 1 1 calc R . .
H49C H 0.9986 0.3348 0.7789 0.237 Uiso 1 1 calc R . .
C50 C 0.9331(10) 0.5626(7) 0.7305(4) 0.083(3) Uani 1 1 d . . .
H50 H 0.9279 0.6163 0.7516 0.100 Uiso 0.899(17) 1 calc PR A 1
H50' H 0.9305 0.5513 0.6973 0.100 Uiso 0.101(17) 1 d PR A 2
C51 C 0.8689(13) 0.5533(10) 0.6835(5) 0.127(6) Uani 0.899(17) 1 d P A 1
H51A H 0.8807 0.5030 0.6633 0.191 Uiso 0.899(17) 1 calc PR A 1
H51B H 0.8972 0.6116 0.6719 0.191 Uiso 0.899(17) 1 calc PR A 1
H51C H 0.7885 0.5393 0.6857 0.191 Uiso 0.899(17) 1 calc PR A 1
C52 C 1.0582(14) 0.5687(12) 0.7263(6) 0.133(6) Uani 0.899(17) 1 d P A 1
H52A H 1.0750 0.5192 0.7398 0.199 Uiso 0.899(17) 1 calc PR A 1
H52B H 1.1085 0.6291 0.7418 0.199 Uiso 0.899(17) 1 calc PR A 1
H52C H 1.0691 0.5616 0.6947 0.199 Uiso 0.899(17) 1 calc PR A 1
C29' C 1.299(5) 0.923(4) 0.864(2) 0.136(17) Uani 0.46(7) 1 d P A 2
H29D H 1.2934 0.9597 0.8404 0.204 Uiso 0.46(7) 1 calc PR A 2
H29E H 1.3585 0.8951 0.8589 0.204 Uiso 0.46(7) 1 calc PR A 2
H29F H 1.3176 0.9626 0.8930 0.204 Uiso 0.46(7) 1 calc PR A 2
C30' C 1.164(4) 0.765(5) 0.8218(16) 0.120(16) Uani 0.46(7) 1 d P A 2
H30D H 1.0877 0.7508 0.8063 0.180 Uiso 0.46(7) 1 calc PR A 2
H30E H 1.1705 0.7090 0.8325 0.180 Uiso 0.46(7) 1 calc PR A 2
H30F H 1.2188 0.7844 0.8012 0.180 Uiso 0.46(7) 1 calc PR A 2
C38' C 0.726(4) 0.773(4) 1.038(2) 0.131(19) Uani 0.40(5) 1 d P A 2
H38D H 0.7157 0.8289 1.0531 0.197 Uiso 0.40(5) 1 calc PR A 2
H38E H 0.7052 0.7234 1.0561 0.197 Uiso 0.40(5) 1 calc PR A 2
H38F H 0.6788 0.7524 1.0089 0.197 Uiso 0.40(5) 1 calc PR A 2
C39' C 0.932(5) 0.824(4) 1.075(2) 0.15(2) Uani 0.40(5) 1 d P A 2
H39D H 1.0023 0.8122 1.0709 0.220 Uiso 0.40(5) 1 calc PR A 2
H39E H 0.8951 0.7887 1.0973 0.220 Uiso 0.40(5) 1 calc PR A 2
H39F H 0.9468 0.8904 1.0852 0.220 Uiso 0.40(5) 1 calc PR A 2
C42' C 0.494(6) 0.204(5) 0.857(2) 0.15(2) Uani 0.40(6) 1 d P A 2
H42D H 0.4909 0.1624 0.8292 0.221 Uiso 0.40(6) 1 calc PR A 2
H42E H 0.4393 0.1706 0.8753 0.221 Uiso 0.40(6) 1 calc PR A 2
H42F H 0.5695 0.2232 0.8735 0.221 Uiso 0.40(6) 1 calc PR A 2
C43' C 0.339(4) 0.266(6) 0.8262(14) 0.14(2) Uani 0.40(6) 1 d P A 2
H43D H 0.3314 0.2532 0.7936 0.215 Uiso 0.40(6) 1 calc PR A 2
H43E H 0.3122 0.3186 0.8354 0.215 Uiso 0.40(6) 1 calc PR A 2
H43F H 0.2933 0.2113 0.8374 0.215 Uiso 0.40(6) 1 calc PR A 2
C45' C 0.278(5) 0.470(3) 0.758(3) 0.17(2) Uani 0.51(8) 1 d P A 2
H45D H 0.2389 0.4339 0.7288 0.257 Uiso 0.51(8) 1 calc PR A 2
H45E H 0.2572 0.5269 0.7633 0.257 Uiso 0.51(8) 1 calc PR A 2
H45F H 0.2556 0.4333 0.7813 0.257 Uiso 0.51(8) 1 calc PR A 2
C46' C 0.433(6) 0.517(4) 0.7090(15) 0.135(16) Uani 0.51(8) 1 d P A 2
H46D H 0.5144 0.5387 0.7087 0.202 Uiso 0.51(8) 1 calc PR A 2
H46E H 0.4022 0.5653 0.7014 0.202 Uiso 0.51(8) 1 calc PR A 2
H46F H 0.3988 0.4604 0.6872 0.202 Uiso 0.51(8) 1 calc PR A 2
C51' C 1.046(11) 0.614(9) 0.761(5) 0.10(4) Uani 0.101(17) 1 d P A 2
H51D H 1.0635 0.5718 0.7798 0.153 Uiso 0.101(17) 1 calc PR A 2
H51E H 1.0401 0.6683 0.7798 0.153 Uiso 0.101(17) 1 calc PR A 2
H51F H 1.1064 0.6336 0.7423 0.153 Uiso 0.101(17) 1 calc PR A 2
C52' C 0.846(9) 0.615(7) 0.735(4) 0.09(4) Uani 0.101(17) 1 d P A 2
H52D H 0.7795 0.5825 0.7131 0.139 Uiso 0.101(17) 1 calc PR A 2
H52E H 0.8793 0.6783 0.7292 0.139 Uiso 0.101(17) 1 calc PR A 2
H52F H 0.8244 0.6165 0.7651 0.139 Uiso 0.101(17) 1 calc PR A 2

loop_
_atom_site_aniso_label
_atom_site_aniso_U_11
_atom_site_aniso_U_22
_atom_site_aniso_U_33
_atom_site_aniso_U_23
_atom_site_aniso_U_13
_atom_site_aniso_U_12
Pr1 0.0362(2) 0.02625(19) 0.0318(2) -0.00129(14) 0.01294(15) 0.00946(15)
Pr2 0.0732(4) 0.0697(4) 0.0710(4) -0.0280(3) 0.0152(3) 0.0105(3)
Cl1 0.0561(12) 0.0524(11) 0.0415(10) 0.0011(8) 0.0032(8) 0.0171(9)
Cl2 0.122(3) 0.118(2) 0.102(2) 0.0074(18) -0.0159(18) 0.052(2)
Cl3 0.0878(16) 0.0368(10) 0.0718(13) 0.0095(9) 0.0512(12) 0.0199(10)
Cl4 0.0622(14) 0.0816(15) 0.0718(15) -0.0076(11) -0.0167(11) 0.0320(12)
O1 0.031(3) 0.033(2) 0.053(3) -0.003(2) 0.012(2) 0.013(2)
O2 0.059(3) 0.042(3) 0.068(3) -0.001(2) 0.040(3) 0.019(2)
O3 0.045(3) 0.038(3) 0.067(3) 0.003(2) 0.012(3) 0.011(2)
O4 0.039(3) 0.030(2) 0.047(3) -0.006(2) 0.020(2) 0.008(2)
O5 0.066(4) 0.034(3) 0.084(4) -0.002(3) 0.039(3) 0.013(2)
O6 0.045(3) 0.057(3) 0.085(4) -0.021(3) 0.007(3) 0.012(3)
O7 0.044(3) 0.035(2) 0.046(3) 0.009(2) 0.024(2) 0.017(2)
O8 0.065(4) 0.073(4) 0.085(4) 0.036(3) 0.028(3) 0.036(3)
O9 0.081(4) 0.038(3) 0.071(4) 0.009(3) 0.040(3) 0.019(3)
O10 0.039(3) 0.045(3) 0.053(3) 0.013(2) 0.018(2) 0.018(2)
O11 0.060(4) 0.055(3) 0.072(4) 0.011(3) 0.013(3) 0.006(3)
O12 0.069(4) 0.060(3) 0.064(4) 0.015(3) 0.042(3) 0.020(3)
O13 0.057(3) 0.044(3) 0.050(3) 0.006(2) 0.012(2) 0.008(2)
O14 0.058(4) 0.080(4) 0.034(3) 0.004(3) 0.005(2) 0.018(3)
O15 0.072(4) 0.053(3) 0.046(3) -0.004(2) 0.005(3) 0.026(3)
O16 0.052(3) 0.040(3) 0.051(3) 0.006(2) 0.031(2) 0.016(2)
O17 0.076(4) 0.082(4) 0.056(4) -0.009(3) 0.017(3) 0.017(3)
O18 0.089(6) 0.105(5) 0.086(5) 0.002(4) 0.025(4) 0.020(4)
O19 0.107(5) 0.086(4) 0.061(4) 0.014(3) 0.012(4) 0.034(4)
O20 0.090(5) 0.099(5) 0.085(5) -0.033(4) 0.032(4) -0.002(4)
O21 0.085(6) 0.116(6) 0.102(6) -0.011(4) 0.013(4) 0.041(5)
O22 0.118(6) 0.087(5) 0.076(5) -0.003(4) 0.035(4) 0.006(4)
O23 0.081(5) 0.096(5) 0.107(5) -0.037(4) 0.039(4) 0.010(4)
O24 0.103(6) 0.104(6) 0.099(6) -0.008(4) 0.052(5) -0.002(4)
O25 0.089(6) 0.099(6) 0.143(7) -0.046(5) 0.007(5) 0.026(5)
O26 0.058(4) 0.066(4) 0.062(4) -0.002(3) 0.011(3) 0.022(3)
O27 0.092(5) 0.070(4) 0.078(4) 0.018(3) 0.006(4) 0.032(3)
O28 0.073(4) 0.056(3) 0.064(4) 0.007(3) 0.027(3) 0.023(3)
O29 0.12(2) 0.12(2) 0.114(16) 0.021(13) 0.003(15) 0.043(17)
O30 0.15(2) 0.133(15) 0.117(13) -0.010(10) 0.034(13) 0.002(16)
O31 0.121(13) 0.094(13) 0.095(13) 0.016(9) -0.013(10) 0.039(10)
O29' 0.10(2) 0.088(17) 0.094(17) 0.014(12) 0.007(16) 0.022(16)
O30' 0.13(3) 0.117(18) 0.124(17) 0.016(13) 0.022(14) 0.018(16)
O31' 0.114(17) 0.12(3) 0.13(3) -0.03(2) 0.023(17) 0.035(17)
P1 0.0365(10) 0.0306(9) 0.0453(11) -0.0042(8) 0.0166(8) 0.0110(8)
P2 0.0339(11) 0.0304(9) 0.0622(13) -0.0125(8) 0.0178(9) 0.0038(8)
P3 0.0478(12) 0.0348(10) 0.0535(12) 0.0127(8) 0.0227(9) 0.0178(8)
P4 0.0412(11) 0.0406(10) 0.0471(11) 0.0090(8) 0.0190(8) 0.0099(8)
P5 0.0649(16) 0.0782(16) 0.0508(13) -0.0047(12) 0.0124(11) 0.0159(13)
P6 0.0794(18) 0.0771(17) 0.0576(15) -0.0238(12) 0.0199(13) 0.0068(14)
P7 0.0652(19) 0.090(2) 0.111(2) -0.0457(18) 0.0255(16) 0.0074(15)
P8 0.0607(14) 0.0498(12) 0.0519(12) 0.0017(9) 0.0133(10) 0.0224(10)
C1 0.038(4) 0.040(4) 0.049(4) -0.005(3) 0.012(3) 0.005(3)
C2 0.062(6) 0.051(5) 0.065(6) 0.001(4) 0.029(4) 0.012(4)
C3 0.109(9) 0.091(8) 0.102(9) 0.029(7) 0.015(7) 0.023(7)
C4 0.096(10) 0.131(10) 0.110(9) 0.030(8) 0.022(7) 0.012(8)
C5 0.059(6) 0.057(5) 0.074(6) 0.022(4) 0.002(4) 0.017(4)
C6 0.085(8) 0.097(8) 0.128(9) 0.010(7) 0.007(7) 0.050(6)
C7 0.087(8) 0.093(7) 0.085(8) 0.013(6) 0.002(6) 0.026(6)
C8 0.069(6) 0.053(5) 0.082(7) -0.001(4) 0.039(5) 0.014(5)
C9 0.114(10) 0.095(8) 0.111(9) 0.024(7) 0.024(8) 0.040(7)
C10 0.125(11) 0.113(10) 0.124(11) 0.010(8) 0.045(8) -0.010(8)
C11 0.056(6) 0.062(5) 0.087(7) -0.006(5) 0.011(5) 0.019(4)
C12 0.082(8) 0.110(9) 0.112(9) -0.003(7) 0.022(7) 0.039(7)
C13 0.098(9) 0.113(9) 0.116(10) 0.019(7) -0.002(7) 0.027(7)
C14 0.053(5) 0.043(4) 0.051(4) 0.013(3) 0.020(4) 0.021(3)
C15 0.078(8) 0.091(7) 0.097(8) 0.024(6) 0.011(6) 0.034(6)
C16 0.136(13) 0.160(14) 0.147(14) -0.015(11) 0.009(10) 0.057(11)
C17 0.120(12) 0.165(14) 0.140(13) 0.021(10) 0.031(10) 0.033(10)
C18 0.082(6) 0.040(4) 0.066(6) 0.013(4) 0.032(5) 0.025(4)
C19 0.108(10) 0.111(9) 0.107(9) -0.013(7) 0.021(8) 0.022(7)
C20 0.151(12) 0.086(8) 0.120(10) 0.017(7) 0.044(8) 0.064(8)
C21 0.071(7) 0.072(6) 0.079(7) -0.001(5) 0.019(5) 0.006(5)
C22 0.106(10) 0.136(11) 0.114(10) 0.016(8) -0.001(8) 0.031(9)
C23 0.108(10) 0.102(9) 0.124(10) -0.021(7) 0.023(8) -0.003(7)
C24 0.080(7) 0.082(7) 0.070(7) 0.022(5) 0.035(5) 0.017(5)
C25 0.122(13) 0.174(14) 0.133(12) 0.024(10) 0.044(10) 0.011(10)
C26 0.130(12) 0.141(11) 0.108(10) 0.032(9) 0.032(8) 0.037(9)
C27 0.076(6) 0.076(6) 0.054(5) -0.004(4) 0.011(4) 0.024(5)
C28 0.103(10) 0.113(10) 0.094(9) 0.001(7) 0.014(7) 0.024(8)
C29 0.13(3) 0.14(4) 0.13(3) 0.01(2) 0.029(19) 0.04(2)
C30 0.12(2) 0.15(3) 0.13(3) 0.04(2) 0.00(2) 0.04(2)
C31 0.109(10) 0.105(9) 0.070(7) 0.009(6) 0.012(6) 0.022(8)
C32 0.173(16) 0.162(14) 0.130(13) 0.037(11) 0.020(11) 0.024(12)
C33 0.171(17) 0.179(16) 0.151(14) 0.039(12) 0.002(12) 0.053(13)
C34 0.129(14) 0.148(13) 0.127(13) -0.012(10) 0.017(10) 0.042(10)
C35 0.20(2) 0.23(2) 0.21(2) 0.033(17) 0.019(17) 0.086(17)
C36 0.19(2) 0.23(2) 0.21(2) -0.007(17) 0.035(16) 0.071(16)
C37 0.128(14) 0.113(11) 0.112(12) 0.000(9) 0.027(10) 0.018(9)
C38 0.15(3) 0.14(2) 0.13(3) 0.02(2) 0.03(2) 0.04(2)
C39 0.16(4) 0.15(3) 0.13(3) 0.01(2) 0.03(3) 0.02(2)
C40 0.067(6) 0.062(5) 0.070(6) -0.007(4) 0.009(4) 0.020(5)
C41 0.111(13) 0.132(14) 0.119(12) -0.012(9) 0.040(10) 0.006(10)
C42 0.14(3) 0.14(3) 0.14(2) 0.014(19) 0.033(18) 0.02(2)
C43 0.14(3) 0.15(3) 0.13(3) 0.02(2) 0.03(2) 0.03(2)
C44 0.111(13) 0.111(11) 0.147(15) -0.031(10) 0.013(11) 0.038(9)
C45 0.15(6) 0.16(4) 0.17(4) 0.03(3) 0.00(4) 0.05(4)
C46 0.14(4) 0.16(3) 0.15(5) -0.01(3) 0.02(3) 0.04(3)
C47 0.110(10) 0.099(9) 0.097(9) 0.015(7) 0.000(7) 0.040(7)
C48 0.20(2) 0.202(19) 0.187(19) 0.042(15) 0.002(15) 0.070(15)
C49 0.147(14) 0.160(14) 0.177(15) 0.014(11) -0.003(11) 0.077(12)
C50 0.089(8) 0.072(7) 0.082(8) 0.000(5) 0.028(6) 0.015(6)
C51 0.144(14) 0.117(12) 0.121(13) 0.031(9) 0.022(10) 0.036(10)
C52 0.116(14) 0.136(15) 0.129(15) 0.020(12) 0.021(11) 0.017(11)
C29' 0.13(3) 0.14(4) 0.13(4) 0.02(3) 0.02(3) 0.03(3)
C30' 0.12(3) 0.12(4) 0.12(3) 0.01(2) 0.02(2) 0.03(3)
C38' 0.13(4) 0.13(4) 0.12(4) 0.02(3) 0.02(3) 0.03(3)
C39' 0.16(5) 0.14(4) 0.14(5) 0.02(3) 0.02(4) 0.05(3)
C42' 0.15(5) 0.15(5) 0.14(4) 0.02(4) 0.03(4) 0.03(4)
C43' 0.13(4) 0.15(5) 0.14(3) 0.01(3) 0.03(3) 0.03(3)
C45' 0.16(4) 0.18(3) 0.17(6) 0.00(4) 0.02(4) 0.06(3)
C46' 0.13(4) 0.12(3) 0.15(3) 0.02(2) -0.01(3) 0.05(3)
C51' 0.10(10) 0.10(9) 0.10(10) 0.01(7) 0.02(8) 0.03(7)
C52' 0.10(9) 0.09(8) 0.09(8) 0.01(6) 0.01(6) 0.03(6)

loop_
_atom_type_symbol
_atom_type_description
_atom_type_scat_dispersion_real
_atom_type_scat_dispersion_imag
_atom_type_scat_source
C C 0.0033 0.0016 'International Tables Vol C Tables 4.2.6.8 and 6.1.1.4'
H H 0.0000 0.0000 'International Tables Vol C Tables 4.2.6.8 and 6.1.1.4'
O O 0.0106 0.0060 'International Tables Vol C Tables 4.2.6.8 and 6.1.1.4'
P P 0.1023 0.0942 'International Tables Vol C Tables 4.2.6.8 and 6.1.1.4'
Cl Cl 0.1484 0.1585 'International Tables Vol C Tables 4.2.6.8 and 6.1.1.4'
Pr Pr -0.2180 2.8214 'International Tables Vol C Tables 4.2.6.8 and 6.1.1.4'

loop_
_geom_angle_atom_site_label_1
_geom_angle_atom_site_label_2
_geom_angle_atom_site_label_3
_geom_angle
O1 Pr1 O7 142.35(14)
O1 Pr1 O4 71.00(14)
O7 Pr1 O4 125.70(15)
O1 Pr1 O10 76.34(14)
O7 Pr1 O10 70.56(14)
O4 Pr1 O10 138.00(14)
O1 Pr1 O14 71.06(15)
O7 Pr1 O14 111.37(16)
O4 Pr1 O14 121.74(16)
O10 Pr1 O14 68.74(15)
O1 Pr1 O16 137.48(14)
O7 Pr1 O16 68.32(14)
O4 Pr1 O16 66.54(14)
O10 Pr1 O16 138.02(14)
O14 Pr1 O16 135.61(15)
O1 Pr1 O13 87.13(15)
O7 Pr1 O13 129.92(14)
O4 Pr1 O13 65.37(15)
O10 Pr1 O13 138.76(15)
O14 Pr1 O13 70.19(16)
O16 Pr1 O13 77.53(15)
O1 Pr1 O15 136.27(15)
O7 Pr1 O15 65.15(15)
O4 Pr1 O15 127.30(15)
O10 Pr1 O15 94.60(16)
O14 Pr1 O15 65.89(16)
O16 Pr1 O15 75.69(16)
O13 Pr1 O15 71.77(15)
O1 Pr1 Cl1 78.77(11)
O7 Pr1 Cl1 75.35(11)
O4 Pr1 Cl1 74.36(11)
O10 Pr1 Cl1 73.97(11)
O14 Pr1 Cl1 136.28(12)
O16 Pr1 Cl1 87.79(11)
O13 Pr1 Cl1 139.72(11)
O15 Pr1 Cl1 140.41(11)
O26 Pr2 O17 86.50(19)
O26 Pr2 O20 146.0(2)
O17 Pr2 O20 72.2(2)
O26 Pr2 O23 73.19(19)
O17 Pr2 O23 151.6(2)
O20 Pr2 O23 134.6(2)
O26 Pr2 O31' 142.8(6)
O17 Pr2 O31' 122.4(10)
O20 Pr2 O31' 70.5(7)
O23 Pr2 O31' 71.0(7)
O26 Pr2 O29 74.1(7)
O17 Pr2 O29 80.9(8)
O20 Pr2 O29 76.6(7)
O23 Pr2 O29 111.1(8)
O31' Pr2 O29 128.7(10)
O26 Pr2 O30 116.9(8)
O17 Pr2 O30 140.0(4)
O20 Pr2 O30 71.0(4)
O23 Pr2 O30 68.3(4)
O31' Pr2 O30 57.0(9)
O29 Pr2 O30 75.8(7)
O26 Pr2 O30' 92.7(9)
O17 Pr2 O30' 128.5(8)
O20 Pr2 O30' 81.1(6)
O23 Pr2 O30' 73.3(6)
O31' Pr2 O30' 86.4(9)
O29 Pr2 O30' 49.9(7)
O30 Pr2 O30' 29.5(5)
O26 Pr2 O31 140.7(4)
O17 Pr2 O31 105.8(6)
O20 Pr2 O31 72.1(5)
O23 Pr2 O31 80.0(5)
O31' Pr2 O31 20.4(9)
O29 Pr2 O31 143.7(8)
O30 Pr2 O31 77.1(7)
O30' Pr2 O31 106.6(8)
O26 Pr2 O29' 69.5(8)
O17 Pr2 O29' 65.9(7)
O20 Pr2 O29' 77.7(8)
O23 Pr2 O29' 121.8(7)
O31' Pr2 O29' 140.5(11)
O29 Pr2 O29' 15.9(7)
O30 Pr2 O29' 91.2(8)
O30' Pr2 O29' 65.8(8)
O31 Pr2 O29' 149.7(9)
O26 Pr2 Cl2 77.36(14)
O17 Pr2 Cl2 77.81(15)
O20 Pr2 Cl2 121.4(2)
O23 Pr2 Cl2 78.5(2)
O31' Pr2 Cl2 86.1(12)
O29 Pr2 Cl2 145.2(8)
O30 Pr2 Cl2 136.2(8)
O30' Pr2 Cl2 151.7(5)
O31 Pr2 Cl2 69.5(5)
O29' Pr2 Cl2 131.4(8)
P1 O1 Pr1 142.1(3)
C2 O2 P1 123.3(4)
C5 O3 P1 119.6(4)
P2 O4 Pr1 141.3(3)
C8 O5 P2 122.4(5)
C11 O6 P2 123.0(5)
P3 O7 Pr1 145.2(3)
C15 O8 P3 124.4(5)
C18 O9 P3 119.2(5)
P4 O10 Pr1 142.7(3)
C21 O11 P4 124.5(5)
C24 O12 P4 127.3(5)
Pr1 O13 H13F 108.6
Pr1 O13 H13G 111.0
H13F O13 H13G 108.4
Pr1 O14 H14E 106.5
Pr1 O14 H14F 135.6
H14E O14 H14F 108.6
Pr1 O15 H15C 110.3
Pr1 O15 H15D 111.2
H15C O15 H15D 108.5
Pr1 O16 H16F 108.3
Pr1 O16 H16G 109.3
H16F O16 H16G 108.2
P5 O17 Pr2 143.7(3)
C28 O18 P5 125.3(8)
C31 O19 P5 122.3(7)
P6 O20 Pr2 147.3(4)
C34 O21 P6 119.3(9)
C37 O22 P6 125.5(8)
P7 O23 Pr2 143.7(4)
C41 O24 P7 123.3(9)
C44 O25 P7 125.6(8)
P8 O26 Pr2 142.9(3)
C47 O27 P8 118.8(7)
C50 O28 P8 124.4(6)
Pr2 O29 H29K 125.7
Pr2 O29 H29L 121.4
H29K O29 H29L 107.9
Pr2 O29 H29M 168.7
H29K O29 H29M 60.4
H29L O29 H29M 49.3
Pr2 O30 H30I 116.5
Pr2 O31 H31C 116.0
Pr2 O29' H29L 128.0
Pr2 O29' H29M 109.7
H29L O29' H29M 48.7
Pr2 O29' H29N 128.4
H29L O29' H29N 103.3
H29M O29' H29N 108.4
Pr2 O30' H30L 113.2
Pr2 O31' H31C 138.0
Pr2 O31' H31F 117.8
H31C O31' H31F 103.3
O1 P1 O3 115.4(3)
O1 P1 O2 112.8(3)
O3 P1 O2 104.0(3)
O1 P1 C1 113.2(3)
O3 P1 C1 103.7(3)
O2 P1 C1 106.9(3)
O4 P2 O6 113.3(3)
O4 P2 O5 114.9(3)
O6 P2 O5 105.0(3)
O4 P2 C1 112.8(3)
O6 P2 C1 107.5(3)
O5 P2 C1 102.5(3)
O7 P3 O8 112.7(3)
O7 P3 O9 113.8(3)
O8 P3 O9 105.5(3)
O7 P3 C14 112.7(3)
O8 P3 C14 107.6(3)
O9 P3 C14 103.8(3)
O10 P4 O11 114.4(3)
O10 P4 O12 110.9(3)
O11 P4 O12 105.6(3)
O10 P4 C14 113.0(3)
O11 P4 C14 106.0(3)
O12 P4 C14 106.2(3)
O17 P5 O18 115.0(4)
O17 P5 O19 115.7(4)
O18 P5 O19 102.0(4)
O17 P5 C27 111.4(4)
O18 P5 C27 109.4(4)
O19 P5 C27 102.3(4)
O20 P6 O21 115.9(5)
O20 P6 O22 114.0(4)
O21 P6 O22 104.9(4)
O20 P6 C27 111.2(4)
O21 P6 C27 102.8(5)
O22 P6 C27 107.2(4)
O23 P7 O24 115.4(5)
O23 P7 O25 113.7(4)
O24 P7 O25 106.1(5)
O23 P7 C40 111.5(4)
O24 P7 C40 103.3(4)
O25 P7 C40 105.9(5)
O26 P8 O28 113.2(3)
O26 P8 O27 115.8(3)
O28 P8 O27 104.5(3)
O26 P8 C40 112.5(4)
O28 P8 C40 106.0(4)
O27 P8 C40 103.8(4)
P2 C1 P1 113.2(4)
P2 C1 H1A 108.9
P1 C1 H1A 108.9
P2 C1 H1B 108.9
P1 C1 H1B 108.9
H1A C1 H1B 107.8
C3 C2 O2 107.6(7)
C3 C2 C4 113.1(8)
O2 C2 C4 106.5(7)
C3 C2 H2 109.9
O2 C2 H2 109.9
C4 C2 H2 109.9
C2 C3 H3A 109.5
C2 C3 H3B 109.5
H3A C3 H3B 109.5
C2 C3 H3C 109.5
H3A C3 H3C 109.5
H3B C3 H3C 109.5
C2 C4 H4A 109.5
C2 C4 H4B 109.5
H4A C4 H4B 109.5
C2 C4 H4C 109.5
H4A C4 H4C 109.5
H4B C4 H4C 109.5
O3 C5 C7 109.6(7)
O3 C5 C6 106.9(7)
C7 C5 C6 114.1(8)
O3 C5 H5 108.7
C7 C5 H5 108.7
C6 C5 H5 108.7
C5 C6 H6A 109.5
C5 C6 H6B 109.5
H6A C6 H6B 109.5
C5 C6 H6C 109.5
H6A C6 H6C 109.5
H6B C6 H6C 109.5
C5 C7 H7A 109.5
C5 C7 H7B 109.5
H7A C7 H7B 109.5
C5 C7 H7C 109.5
H7A C7 H7C 109.5
H7B C7 H7C 109.5
C10 C8 O5 106.5(7)
C10 C8 C9 116.7(9)
O5 C8 C9 110.1(8)
C10 C8 H8 107.7
O5 C8 H8 107.7
C9 C8 H8 107.7
C8 C9 H9A 109.5
C8 C9 H9B 109.5
H9A C9 H9B 109.5
C8 C9 H9C 109.5
H9A C9 H9C 109.5
H9B C9 H9C 109.5
C8 C10 H10A 109.5
C8 C10 H10B 109.5
H10A C10 H10B 109.5
C8 C10 H10C 109.5
H10A C10 H10C 109.5
H10B C10 H10C 109.5
C12 C11 O6 109.9(8)
C12 C11 C13 113.0(9)
O6 C11 C13 105.9(7)
C12 C11 H11 109.3
O6 C11 H11 109.3
C13 C11 H11 109.3
C11 C12 H12A 109.5
C11 C12 H12B 109.5
H12A C12 H12B 109.5
C11 C12 H12C 109.5
H12A C12 H12C 109.5
H12B C12 H12C 109.5
C11 C13 H13A 109.5
C11 C13 H13B 109.5
H13A C13 H13B 109.5
C11 C13 H13C 109.5
H13A C13 H13C 109.5
H13B C13 H13C 109.5
P3 C14 P4 113.2(4)
P3 C14 H14A 108.9
P4 C14 H14A 108.9
P3 C14 H14B 108.9
P4 C14 H14B 108.9
H14A C14 H14B 107.7
C16 C15 C17 113.7(11)
C16 C15 O8 105.4(10)
C17 C15 O8 106.0(10)
C16 C15 H15 110.5
C17 C15 H15 110.5
O8 C15 H15 110.5
C15 C16 H16A 109.5
C15 C16 H16B 109.5
H16A C16 H16B 109.5
C15 C16 H16C 109.5
H16A C16 H16C 109.5
H16B C16 H16C 109.5
C15 C17 H17A 109.5
C15 C17 H17B 109.5
H17A C17 H17B 109.5
C15 C17 H17C 109.5
H17A C17 H17C 109.5
H17B C17 H17C 109.5
O9 C18 C19 110.3(8)
O9 C18 C20 106.5(7)
C19 C18 C20 114.9(8)
O9 C18 H18 108.3
C19 C18 H18 108.3
C20 C18 H18 108.3
C18 C19 H19A 109.5
C18 C19 H19B 109.5
H19A C19 H19B 109.5
C18 C19 H19C 109.5
H19A C19 H19C 109.5
H19B C19 H19C 109.5
C18 C20 H20A 109.5
C18 C20 H20B 109.5
H20A C20 H20B 109.5
C18 C20 H20C 109.5
H20A C20 H20C 109.5
H20B C20 H20C 109.5
C22 C21 O11 110.7(8)
C22 C21 C23 115.6(10)
O11 C21 C23 103.5(8)
C22 C21 H21 108.9
O11 C21 H21 108.9
C23 C21 H21 108.9
C21 C22 H22A 109.5
C21 C22 H22B 109.5
H22A C22 H22B 109.5
C21 C22 H22C 109.5
H22A C22 H22C 109.5
H22B C22 H22C 109.5
C21 C23 H23A 109.5
C21 C23 H23B 109.5
H23A C23 H23B 109.5
C21 C23 H23C 109.5
H23A C23 H23C 109.5
H23B C23 H23C 109.5
O12 C24 C26 108.2(8)
O12 C24 C25 111.9(9)
C26 C24 C25 113.9(10)
O12 C24 H24 107.5
C26 C24 H24 107.5
C25 C24 H24 107.5
C24 C25 H25A 109.5
C24 C25 H25B 109.5
H25A C25 H25B 109.5
C24 C25 H25C 109.5
H25A C25 H25C 109.5
H25B C25 H25C 109.5
C24 C26 H26A 109.5
C24 C26 H26B 109.5
H26A C26 H26B 109.5
C24 C26 H26C 109.5
H26A C26 H26C 109.5
H26B C26 H26C 109.5
P6 C27 P5 115.2(5)
P6 C27 H27A 108.5
P5 C27 H27A 108.5
P6 C27 H27B 108.5
P5 C27 H27B 108.5
H27A C27 H27B 107.5
O18 C28 C29 100(2)
O18 C28 C30 112(2)
C29 C28 C30 111(2)
O18 C28 C30' 122(2)
C29 C28 C30' 38.3(13)
C30 C28 C30' 119(3)
O18 C28 C29' 96(3)
C29 C28 C29' 86(2)
C30 C28 C29' 34.1(16)
C30' C28 C29' 113(3)
O18 C28 H28 110.9
C29 C28 H28 110.9
C30 C28 H28 110.9
C30' C28 H28 73.5
C29' C28 H28 144.1
O18 C28 H28' 108.6
C29 C28 H28' 145.7
C30 C28 H28' 74.7
C30' C28 H28' 108.3
C29' C28 H28' 108.3
H28 C28 H28' 41.3
C28 C29 H29A 108.2
C28 C29 H29B 109.9
H29A C29 H29B 109.5
C28 C29 H29C 110.3
H29A C29 H29C 109.5
H29B C29 H29C 109.5
C28 C30 H28' 36.7
C28 C30 H30A 107.0
H28' C30 H30A 142.6
C28 C30 H30B 110.8
H28' C30 H30B 96.4
H30A C30 H30B 109.5
C28 C30 H30C 110.6
H28' C30 H30C 85.4
H30A C30 H30C 109.5
H30B C30 H30C 109.5
O19 C31 C33 104.8(10)
O19 C31 C32 109.3(10)
C33 C31 C32 112.4(12)
O19 C31 H31 110.1
C33 C31 H31 110.1
C32 C31 H31 110.1
C31 C32 H32A 109.5
C31 C32 H32B 109.5
H32A C32 H32B 109.5
C31 C32 H32C 109.5
H32A C32 H32C 109.5
H32B C32 H32C 109.5
C31 C33 H33A 109.5
C31 C33 H33B 109.5
H33A C33 H33B 109.5
C31 C33 H33C 109.5
H33A C33 H33C 109.5
H33B C33 H33C 109.5
O21 C34 C35 106.3(14)
O21 C34 C36 109.3(13)
C35 C34 C36 110.6(16)
O21 C34 H34 110.2
C35 C34 H34 110.2
C36 C34 H34 110.2
C34 C35 H35A 109.5
C34 C35 H35B 109.5
H35A C35 H35B 109.5
C34 C35 H35C 109.5
H35A C35 H35C 109.5
H35B C35 H35C 109.5
C34 C36 H36A 109.5
C34 C36 H36B 109.5
H36A C36 H36B 109.5
C34 C36 H36C 109.5
H36A C36 H36C 109.5
H36B C36 H36C 109.5
O22 C37 C39' 110(2)
O22 C37 C38 99.9(18)
C39' C37 C38 40(2)
O22 C37 C39 102.7(16)
C39' C37 C39 70(2)
C38 C37 C39 110(2)
O22 C37 C38' 100.9(19)
C39' C37 C38' 111(3)
C38 C37 C38' 150(2)
C39 C37 C38' 43.8(16)
O22 C37 H37 114.3
C39' C37 H37 133.0
C38 C37 H37 114.3
C39 C37 H37 114.3
C38' C37 H37 76.1
O22 C37 H37' 111.3
C39' C37 H37' 112.1
C38 C37 H37' 81.2
C39 C37 H37' 141.8
C38' C37 H37' 110.8
H37 C37 H37' 35.1
C37 C38 H38A 109.5
C37 C38 H38B 109.5
C37 C38 H38C 109.5
C37 C39 H39A 109.5
C37 C39 H39B 109.5
C37 C39 H39C 109.5
P8 C40 P7 115.9(5)
P8 C40 H40A 108.3
P7 C40 H40A 108.3
P8 C40 H40B 108.3
P7 C40 H40B 108.3
H40A C40 H40B 107.4
O24 C41 C42' 105(2)
O24 C41 C43' 106(2)
C42' C41 C43' 112(3)
O24 C41 C43 105.9(16)
C42' C41 C43 41.7(19)
C43' C41 C43 143(3)
O24 C41 C42 107.1(15)
C42' C41 C42 67(2)
C43' C41 C42 46.8(19)
C43 C41 C42 106(2)
O24 C41 H41 112.4
C42' C41 H41 140.7
C43' C41 H41 70.5
C43 C41 H41 112.4
C42 C41 H41 112.4
O24 C41 H41' 109.6
C42' C41 H41' 110.2
C43' C41 H41' 113.8
C43 C41 H41' 70.9
C42 C41 H41' 142.5
H41 C41 H41' 44.9
C41 C42 H42A 109.5
C41 C42 H42B 109.5
C41 C42 H42C 109.5
C41 C43 H41' 37.2
C41 C43 H43A 109.5
H41' C43 H43A 144.7
C41 C43 H43B 109.5
H41' C43 H43B 96.6
C41 C43 H43C 109.5
H41' C43 H43C 82.2
O25 C44 C45 110(2)
O25 C44 C45' 110(2)
C45 C44 C45' 70(2)
O25 C44 C46 98(2)
C45 C44 C46 113(3)
C45' C44 C46 43.2(17)
O25 C44 C46' 105.5(18)
C45 C44 C46' 39.7(19)
C45' C44 C46' 108(3)
C46 C44 C46' 149(3)
O25 C44 H44 111.7
C45 C44 H44 111.7
C45' C44 H44 134.0
C46 C44 H44 111.7
C46' C44 H44 78.1
O25 C44 H44' 109.1
C45 C44 H44' 134.7
C45' C44 H44' 115.8
C46 C44 H44' 82.8
C46' C44 H44' 107.5
H44 C44 H44' 30.2
C44 C45 H45A 109.5
C44 C45 H45B 109.5
C44 C45 H45C 109.5
C44 C46 H46A 109.5
C44 C46 H46B 109.5
C44 C46 H46C 109.5
O27 C47 C49 108.2(10)
O27 C47 C48 103.0(11)
C49 C47 C48 111.3(12)
O27 C47 H47 111.3
C49 C47 H47 111.3
C48 C47 H47 111.3
C47 C48 H48A 109.5
C47 C48 H48B 109.5
H48A C48 H48B 109.5
C47 C48 H48C 109.5
H48A C48 H48C 109.5
H48B C48 H48C 109.5
C47 C49 H49A 109.5
C47 C49 H49B 109.5
H49A C49 H49B 109.5
C47 C49 H49C 109.5
H49A C49 H49C 109.5
H49B C49 H49C 109.5
O28 C50 C52' 107(4)
O28 C50 C51' 106(5)
C52' C50 C51' 113(7)
O28 C50 C51 106.6(9)
C52' C50 C51 71(4)
C51' C50 C51 144(5)
O28 C50 C52 104.1(9)
C52' C50 C52 148(4)
C51' C50 C52 46(5)
C51 C50 C52 109.8(11)
O28 C50 H50 112.0
C52' C50 H50 45.3
C51' C50 H50 68.6
C51 C50 H50 112.0
C52 C50 H50 112.0
O28 C50 H50' 109.5
C52' C50 H50' 99.9
C51' C50 H50' 120.7
C51 C50 H50' 30.8
C52 C50 H50' 79.6
H50 C50 H50' 131.9
C50 C51 H50' 36.3
C50 C51 H51A 109.5
H50' C51 H51A 80.6
C50 C51 H51B 109.5
H50' C51 H51B 100.4
C50 C51 H51C 109.5
H50' C51 H51C 142.2
C50 C52 H52A 109.5
C50 C52 H52B 109.5
C50 C52 H52C 109.5
C28 C29' H30A 152.3
C28 C29' H29D 109.5
C28 C29' H29E 109.5
H29D C29' H29E 109.5
C28 C29' H29F 109.5
H29D C29' H29F 109.5
H29E C29' H29F 109.5
C28 C30' H29A 106.8
C28 C30' H29B 94.7
H29A C30' H29B 87.7
C28 C30' H30D 109.5
C28 C30' H30E 109.5
H30D C30' H30E 109.5
C28 C30' H30F 109.5
H30D C30' H30F 109.5
H30E C30' H30F 109.5
C37 C38' H38D 109.5
C37 C38' H38E 109.5
H38D C38' H38E 109.5
C37 C38' H38F 109.5
H38D C38' H38F 109.5
H38E C38' H38F 109.5
C37 C39' H39D 109.5
C37 C39' H39E 109.5
H39D C39' H39E 109.5
C37 C39' H39F 109.5
H39D C39' H39F 109.5
H39E C39' H39F 109.5
C41 C42' H42D 109.5
C41 C42' H42E 109.5
H42D C42' H42E 109.5
C41 C42' H42F 109.5
H42D C42' H42F 109.5
H42E C42' H42F 109.5
C41 C43' H43D 109.5
C41 C43' H43E 109.5
H43D C43' H43E 109.5
C41 C43' H43F 109.5
H43D C43' H43F 109.5
H43E C43' H43F 109.5
C44 C45' H45D 109.5
C44 C45' H45E 109.5
H45D C45' H45E 109.5
C44 C45' H45F 109.5
H45D C45' H45F 109.5
H45E C45' H45F 109.5
C44 C46' H46D 109.5
C44 C46' H46E 109.5
H46D C46' H46E 109.5
C44 C46' H46F 109.5
H46D C46' H46F 109.5
H46E C46' H46F 109.5
C50 C51' H51D 109.5
C50 C51' H51E 109.5
H51D C51' H51E 109.5
C50 C51' H51F 109.5
H51D C51' H51F 109.5
H51E C51' H51F 109.5
C50 C52' H52D 109.5
C50 C52' H52E 109.5
H52D C52' H52E 109.5
C50 C52' H52F 109.5
H52D C52' H52F 109.5
H52E C52' H52F 109.5

loop_
_geom_bond_atom_site_label_1
_geom_bond_atom_site_label_2
_geom_bond_distance
Pr1 O1 2.444(4)
Pr1 O7 2.460(4)
Pr1 O4 2.495(4)
Pr1 O10 2.521(4)
Pr1 O14 2.530(5)
Pr1 O16 2.534(4)
Pr1 O13 2.571(4)
Pr1 O15 2.583(4)
Pr1 Cl1 2.9020(18)
Pr2 O26 2.430(5)
Pr2 O17 2.441(6)
Pr2 O20 2.450(6)
Pr2 O23 2.461(6)
Pr2 O31' 2.48(3)
Pr2 O29 2.51(3)
Pr2 O30 2.539(17)
Pr2 O30' 2.65(2)
Pr2 O31 2.658(19)
Pr2 O29' 2.76(4)
Pr2 Cl2 2.848(3)
O1 P1 1.474(4)
O2 C2 1.460(9)
O2 P1 1.565(5)
O3 C5 1.479(9)
O3 P1 1.552(5)
O4 P2 1.461(4)
O5 C8 1.479(9)
O5 P2 1.566(5)
O6 C11 1.483(9)
O6 P2 1.546(6)
O7 P3 1.457(4)
O8 C15 1.489(12)
O8 P3 1.551(6)
O9 C18 1.472(9)
O9 P3 1.553(5)
O10 P4 1.461(5)
O11 C21 1.452(11)
O11 P4 1.557(5)
O12 C24 1.433(9)
O12 P4 1.569(5)
O13 H13F 0.8500
O13 H13G 0.8498
O14 H14E 0.8500
O14 H14F 0.8500
O15 H15C 0.8499
O15 H15D 0.8501
O16 H16F 0.8502
O16 H16G 0.8499
O17 P5 1.485(6)
O18 C28 1.424(14)
O18 P5 1.538(8)
O19 C31 1.459(11)
O19 P5 1.544(6)
O20 P6 1.459(6)
O21 C34 1.455(16)
O21 P6 1.538(8)
O22 C37 1.447(14)
O22 P6 1.558(7)
O23 P7 1.468(6)
O24 C41 1.455(14)
O24 P7 1.555(8)
O25 C44 1.458(15)
O25 P7 1.602(9)
O26 P8 1.476(5)
O27 C47 1.462(12)
O27 P8 1.551(6)
O28 C50 1.453(10)
O28 P8 1.548(6)
O29 H29K 0.8501
O29 H29L 0.8501
O29 H29M 0.6443
O30 H30I 0.8500
O31 H31C 0.8500
O29' H29L 0.4348
O29' H29M 0.8500
O29' H29N 0.8501
O30' H30L 0.8500
O31' H31C 0.8057
O31' H31F 0.8502
P1 C1 1.807(7)
P2 C1 1.778(7)
P3 C14 1.790(7)
P4 C14 1.793(7)
P5 C27 1.773(8)
P6 C27 1.747(9)
P7 C40 1.782(9)
P8 C40 1.782(9)
C1 H1A 0.9700
C1 H1B 0.9700
C2 C3 1.453(12)
C2 C4 1.491(13)
C2 H2 0.9800
C3 H3A 0.9600
C3 H3B 0.9600
C3 H3C 0.9600
C4 H4A 0.9600
C4 H4B 0.9600
C4 H4C 0.9600
C5 C7 1.495(12)
C5 C6 1.495(12)
C5 H5 0.9800
C6 H6A 0.9600
C6 H6B 0.9600
C6 H6C 0.9600
C7 H7A 0.9600
C7 H7B 0.9600
C7 H7C 0.9600
C8 C10 1.458(13)
C8 C9 1.494(13)
C8 H8 0.9800
C9 H9A 0.9600
C9 H9B 0.9600
C9 H9C 0.9600
C10 H10A 0.9600
C10 H10B 0.9600
C10 H10C 0.9600
C11 C12 1.482(13)
C11 C13 1.523(13)
C11 H11 0.9800
C12 H12A 0.9600
C12 H12B 0.9600
C12 H12C 0.9600
C13 H13A 0.9600
C13 H13B 0.9600
C13 H13C 0.9600
C14 H14A 0.9700
C14 H14B 0.9700
C15 C16 1.444(15)
C15 C17 1.445(15)
C15 H15 0.9800
C16 H16A 0.9600
C16 H16B 0.9600
C16 H16C 0.9600
C17 H17A 0.9600
C17 H17B 0.9600
C17 H17C 0.9600
C18 C19 1.484(13)
C18 C20 1.513(12)
C18 H18 0.9800
C19 H19A 0.9600
C19 H19B 0.9600
C19 H19C 0.9600
C20 H20A 0.9600
C20 H20B 0.9600
C20 H20C 0.9600
C21 C22 1.448(14)
C21 C23 1.500(13)
C21 H21 0.9800
C22 H22A 0.9600
C22 H22B 0.9600
C22 H22C 0.9600
C23 H23A 0.9600
C23 H23B 0.9600
C23 H23C 0.9600
C24 C26 1.469(14)
C24 C25 1.474(15)
C24 H24 0.9800
C25 H25A 0.9600
C25 H25B 0.9600
C25 H25C 0.9600
C26 H26A 0.9600
C26 H26B 0.9600
C26 H26C 0.9600
C27 H27A 0.9700
C27 H27B 0.9700
C28 C29 1.52(4)
C28 C30 1.53(4)
C28 C30' 1.53(4)
C28 C29' 1.53(5)
C28 H28 0.9800
C28 H28' 0.9800
C29 H29A 0.9600
C29 H29B 0.9600
C29 H29C 0.9600
C30 H30A 0.9600
C30 H30B 0.9600
C30 H30C 0.9600
C31 C33 1.512(17)
C31 C32 1.524(16)
C31 H31 0.9800
C32 H32A 0.9600
C32 H32B 0.9600
C32 H32C 0.9600
C33 H33A 0.9600
C33 H33B 0.9600
C33 H33C 0.9600
C34 C35 1.53(2)
C34 C36 1.527(19)
C34 H34 0.9800
C35 H35A 0.9600
C35 H35B 0.9600
C35 H35C 0.9600
C36 H36A 0.9600
C36 H36B 0.9600
C36 H36C 0.9600
C37 C39' 1.51(5)
C37 C38 1.53(4)
C37 C39 1.53(3)
C37 C38' 1.55(4)
C37 H37 0.9800
C37 H37' 0.9801
C38 H38A 0.9600
C38 H38B 0.9600
C38 H38C 0.9600
C39 H39A 0.9600
C39 H39B 0.9600
C39 H39C 0.9600
C40 H40A 0.9700
C40 H40B 0.9700
C41 C42' 1.53(5)
C41 C43' 1.54(5)
C41 C43 1.54(4)
C41 C42 1.55(3)
C41 H41 0.9800
C41 H41' 0.9799
C42 H42A 0.9600
C42 H42B 0.9600
C42 H42C 0.9600
C43 H43A 0.9600
C43 H43B 0.9600
C43 H43C 0.9600
C44 C45 1.50(5)
C44 C45' 1.52(5)
C44 C46 1.55(5)
C44 C46' 1.55(5)
C44 H44 0.9800
C44 H44' 0.9801
C45 H45A 0.9600
C45 H45B 0.9600
C45 H45C 0.9600
C46 H46A 0.9600
C46 H46B 0.9600
C46 H46C 0.9600
C47 C49 1.522(17)
C47 C48 1.523(19)
C47 H47 0.9800
C48 H48A 0.9600
C48 H48B 0.9600
C48 H48C 0.9600
C49 H49A 0.9600
C49 H49B 0.9600
C49 H49C 0.9600
C50 C52' 1.52(11)
C50 C51' 1.52(12)
C50 C51 1.526(16)
C50 C52 1.538(18)
C50 H50 0.9800
C50 H50' 0.9802
C51 H50' 0.8483
C51 H51A 0.9600
C51 H51B 0.9600
C51 H51C 0.9600
C52 H52A 0.9600
C52 H52B 0.9600
C52 H52C 0.9600
C29' H30A 0.5442
C29' H29D 0.9600
C29' H29E 0.9600
C29' H29F 0.9600
C30' H29A 0.9811
C30' H29B 1.2627
C30' H30D 0.9600
C30' H30E 0.9600
C30' H30F 0.9600
C38' H38D 0.9600
C38' H38E 0.9600
C38' H38F 0.9600
C39' H39D 0.9600
C39' H39E 0.9600
C39' H39F 0.9600
C42' H42D 0.9600
C42' H42E 0.9600
C42' H42F 0.9600
C43' H43D 0.9600
C43' H43E 0.9600
C43' H43F 0.9600
C45' H45D 0.9600
C45' H45E 0.9600
C45' H45F 0.9600
C46' H46D 0.9600
C46' H46E 0.9600
C46' H46F 0.9600
C51' H51D 0.9600
C51' H51E 0.9600
C51' H51F 0.9600
C52' H52D 0.9600
C52' H52E 0.9600
C52' H52F 0.9600

loop_
_geom_torsion_atom_site_label_1
_geom_torsion_atom_site_label_2
_geom_torsion_atom_site_label_3
_geom_torsion_atom_site_label_4
_geom_torsion
O7 Pr1 O1 P1 95.7(5)
O4 Pr1 O1 P1 -28.7(4)
O10 Pr1 O1 P1 124.5(5)
O14 Pr1 O1 P1 -163.6(5)
O16 Pr1 O1 P1 -25.6(5)
O13 Pr1 O1 P1 -93.6(4)
O15 Pr1 O1 P1 -153.2(4)
Cl1 Pr1 O1 P1 48.5(4)
O1 Pr1 O4 P2 40.0(4)
O7 Pr1 O4 P2 -101.6(4)
O10 Pr1 O4 P2 -0.9(6)
O14 Pr1 O4 P2 91.9(5)
O16 Pr1 O4 P2 -137.7(5)
O13 Pr1 O4 P2 135.7(5)
O15 Pr1 O4 P2 174.3(4)
Cl1 Pr1 O4 P2 -43.3(4)
O1 Pr1 O7 P3 -1.7(6)
O4 Pr1 O7 P3 104.3(5)
O10 Pr1 O7 P3 -31.5(5)
O14 Pr1 O7 P3 -88.1(5)
O16 Pr1 O7 P3 139.8(5)
O13 Pr1 O7 P3 -169.6(4)
O15 Pr1 O7 P3 -136.4(5)
Cl1 Pr1 O7 P3 46.3(5)
O1 Pr1 O10 P4 -140.1(5)
O7 Pr1 O10 P4 21.7(4)
O4 Pr1 O10 P4 -100.5(5)
O14 Pr1 O10 P4 145.2(5)
O16 Pr1 O10 P4 9.7(6)
O13 Pr1 O10 P4 150.7(4)
O15 Pr1 O10 P4 83.3(5)
Cl1 Pr1 O10 P4 -58.0(4)
O26 Pr2 O17 P5 -158.2(6)
O20 Pr2 O17 P5 -5.1(6)
O23 Pr2 O17 P5 158.0(6)
O31' Pr2 O17 P5 46.7(14)
O29 Pr2 O17 P5 -83.8(9)
O30 Pr2 O17 P5 -29.0(17)
O30' Pr2 O17 P5 -67.5(13)
O31 Pr2 O17 P5 59.7(8)
O29' Pr2 O17 P5 -89.2(11)
Cl2 Pr2 O17 P5 124.0(6)
O26 Pr2 O20 P6 50.0(12)
O17 Pr2 O20 P6 -3.8(9)
O23 Pr2 O20 P6 -172.6(8)
O31' Pr2 O20 P6 -139.1(17)
O29 Pr2 O20 P6 80.8(12)
O30 Pr2 O20 P6 160.2(14)
O30' Pr2 O20 P6 131.6(14)
O31 Pr2 O20 P6 -117.7(11)
O29' Pr2 O20 P6 64.6(12)
Cl2 Pr2 O20 P6 -66.7(10)
O26 Pr2 O23 P7 -27.1(8)
O17 Pr2 O23 P7 19.0(12)
O20 Pr2 O23 P7 176.1(7)
O31' Pr2 O23 P7 142.8(16)
O29 Pr2 O23 P7 -92.1(12)
O30 Pr2 O23 P7 -156.1(14)
O30' Pr2 O23 P7 -125.3(14)
O31 Pr2 O23 P7 123.9(10)
O29' Pr2 O23 P7 -78.9(13)
Cl2 Pr2 O23 P7 53.0(8)
O17 Pr2 O26 P8 -142.7(6)
O20 Pr2 O26 P8 167.0(5)
O23 Pr2 O26 P8 17.2(5)
O31' Pr2 O26 P8 1(2)
O29 Pr2 O26 P8 135.7(10)
O30 Pr2 O26 P8 71.2(10)
O30' Pr2 O26 P8 88.8(9)
O31 Pr2 O26 P8 -31.8(11)
O29' Pr2 O26 P8 151.7(9)
Cl2 Pr2 O26 P8 -64.4(5)
Pr1 O1 P1 O3 115.8(4)
Pr1 O1 P1 O2 -124.9(4)
Pr1 O1 P1 C1 -3.4(5)
C5 O3 P1 O1 47.8(6)
C5 O3 P1 O2 -76.3(6)
C5 O3 P1 C1 172.1(5)
C2 O2 P1 O1 23.5(7)
C2 O2 P1 O3 149.2(6)
C2 O2 P1 C1 -101.5(6)
Pr1 O4 P2 O6 108.4(5)
Pr1 O4 P2 O5 -130.9(4)
Pr1 O4 P2 C1 -14.0(6)
C11 O6 P2 O4 -10.8(7)
C11 O6 P2 O5 -136.8(6)
C11 O6 P2 C1 114.6(6)
C8 O5 P2 O4 -45.0(7)
C8 O5 P2 O6 80.2(6)
C8 O5 P2 C1 -167.7(6)
Pr1 O7 P3 O8 -115.6(5)
Pr1 O7 P3 O9 124.4(5)
Pr1 O7 P3 C14 6.4(6)
C15 O8 P3 O7 14.8(8)
C15 O8 P3 O9 139.5(7)
C15 O8 P3 C14 -110.1(7)
C18 O9 P3 O7 49.7(6)
C18 O9 P3 O8 -74.3(6)
C18 O9 P3 C14 172.6(6)
Pr1 O10 P4 O11 -113.2(5)
Pr1 O10 P4 O12 127.5(4)
Pr1 O10 P4 C14 8.3(6)
C21 O11 P4 O10 3.0(8)
C21 O11 P4 O12 125.3(7)
C21 O11 P4 C14 -122.2(7)
C24 O12 P4 O10 160.9(7)
C24 O12 P4 O11 36.4(8)
C24 O12 P4 C14 -75.9(8)
Pr2 O17 P5 O18 155.9(6)
Pr2 O17 P5 O19 -85.5(7)
Pr2 O17 P5 C27 30.8(8)
C28 O18 P5 O17 -35.3(10)
C28 O18 P5 O19 -161.3(8)
C28 O18 P5 C27 90.9(9)
C31 O19 P5 O17 -56.1(9)
C31 O19 P5 O18 69.4(8)
C31 O19 P5 C27 -177.4(8)
Pr2 O20 P6 O21 100.2(9)
Pr2 O20 P6 O22 -137.9(8)
Pr2 O20 P6 C27 -16.6(11)
C34 O21 P6 O20 47.5(10)
C34 O21 P6 O22 -79.0(9)
C34 O21 P6 C27 168.9(9)
C37 O22 P6 O20 20.5(12)
C37 O22 P6 O21 148.2(11)
C37 O22 P6 C27 -103.0(11)
Pr2 O23 P7 O24 121.3(8)
Pr2 O23 P7 O25 -115.8(8)
Pr2 O23 P7 C40 3.8(10)
C41 O24 P7 O23 46.4(12)
C41 O24 P7 O25 -80.4(11)
C41 O24 P7 C40 168.4(10)
C44 O25 P7 O23 25.9(13)
C44 O25 P7 O24 153.7(11)
C44 O25 P7 C40 -96.9(11)
Pr2 O26 P8 O28 131.9(5)
Pr2 O26 P8 O27 -107.5(6)
Pr2 O26 P8 C40 11.7(7)
C50 O28 P8 O26 -31.7(8)
C50 O28 P8 O27 -158.6(7)
C50 O28 P8 C40 92.0(8)
C47 O27 P8 O26 -47.2(9)
C47 O27 P8 O28 78.1(8)
C47 O27 P8 C40 -170.9(8)
O4 P2 C1 P1 -39.1(5)
O6 P2 C1 P1 -164.7(4)
O5 P2 C1 P1 85.0(4)
O1 P1 C1 P2 46.7(5)
O3 P1 C1 P2 -79.0(4)
O2 P1 C1 P2 171.5(3)
P1 O2 C2 C3 116.5(7)
P1 O2 C2 C4 -122.0(7)
P1 O3 C5 C7 -101.5(7)
P1 O3 C5 C6 134.3(6)
P2 O5 C8 C10 -126.0(8)
P2 O5 C8 C9 106.6(8)
P2 O6 C11 C12 102.5(8)
P2 O6 C11 C13 -135.1(7)
O7 P3 C14 P4 41.4(5)
O8 P3 C14 P4 166.2(4)
O9 P3 C14 P4 -82.3(4)
O10 P4 C14 P3 -46.6(5)
O11 P4 C14 P3 79.5(4)
O12 P4 C14 P3 -168.5(4)
P3 O8 C15 C16 126.7(8)
P3 O8 C15 C17 -112.5(9)
P3 O9 C18 C19 -115.2(8)
P3 O9 C18 C20 119.5(7)
P4 O11 C21 C22 -81.3(10)
P4 O11 C21 C23 154.2(7)
P4 O12 C24 C26 143.5(8)
P4 O12 C24 C25 -90.3(11)
O20 P6 C27 P5 44.5(7)
O21 P6 C27 P5 -80.1(6)
O22 P6 C27 P5 169.6(5)
O17 P5 C27 P6 -50.3(7)
O18 P5 C27 P6 -178.5(5)
O19 P5 C27 P6 73.9(6)
P5 O18 C28 C29 106(2)
P5 O18 C28 C30 -136(3)
P5 O18 C28 C30' 72(4)
P5 O18 C28 C29' -167(3)
P5 O19 C31 C33 128.6(9)
P5 O19 C31 C32 -110.7(11)
P6 O21 C34 C35 -134.8(11)
P6 O21 C34 C36 105.8(14)
P6 O22 C37 C39' 151(3)
P6 O22 C37 C38 110(2)
P6 O22 C37 C39 -137(2)
P6 O22 C37 C38' -92(3)
O26 P8 C40 P7 -47.1(6)
O28 P8 C40 P7 -171.3(4)
O27 P8 C40 P7 78.9(5)
O23 P7 C40 P8 40.6(7)
O24 P7 C40 P8 -83.9(6)
O25 P7 C40 P8 164.7(5)
P7 O24 C41 C42' -163(3)
P7 O24 C41 C43' 78(4)
P7 O24 C41 C43 -120(2)
P7 O24 C41 C42 127(2)
P7 O25 C44 C45 147(4)
P7 O25 C44 C45' -138(4)
P7 O25 C44 C46 -95(3)
P7 O25 C44 C46' 105(3)
P8 O27 C47 C49 -116.7(10)
P8 O27 C47 C48 125.3(10)
P8 O28 C50 C52' -34(4)
P8 O28 C50 C51' 87(6)
P8 O28 C50 C51 -108.7(9)
P8 O28 C50 C52 135.2(9)

loop_
_platon_squeeze_void_nr
_platon_squeeze_void_average_x
_platon_squeeze_void_average_y
_platon_squeeze_void_average_z
_platon_squeeze_void_volume
_platon_squeeze_void_count_electrons
1 -0.004 0.500 0.000 532.3 32.6
